data_4038651
loop_
_publ_author_name
'Sun, Yuli'
'Lu, Chengrong'
'Zhao, Bei'
'Xue, Mingqiang'

_publ_section_title
;
 Enantioselective Hydroboration of Ketones Catalyzed by Rare-Earth Metal
 Complexes Containing Trost Ligands.
;
_journal_name_full 'The Journal of organic chemistry'
_journal_paper_doi 10.1021/acs.joc.0c00877
_journal_year 2020
_chemical_absolute_configuration rm
_chemical_formula_moiety 'C86 H86 La2 N4 O6'
_chemical_formula_sum 'C86 H86 La2 N4 O6'
_chemical_formula_weight 1549.40
_space_group_crystal_system monoclinic
_space_group_IT_number 4
_space_group_name_Hall 'P 2yb'
_space_group_name_H-M_alt 'P 1 21 1'
_atom_sites_solution_hydrogens geom
_atom_sites_solution_primary iterative
_audit_creation_date 2019-09-17
_audit_creation_method
;
Olex2 1.2
(compiled 2018.05.29 svn.r3508 for OlexSys, GUI svn.r5506)
;
_cell_angle_alpha 90
_cell_angle_beta 115.1240(10)
_cell_angle_gamma 90
_cell_formula_units_Z 2
_cell_length_a 13.7694(6)
_cell_length_b 26.0930(11)
_cell_length_c 14.2594(7)
_cell_measurement_reflns_used 9904
_cell_measurement_temperature 293(2)
_cell_measurement_theta_max 25.53
_cell_measurement_theta_min 2.33
_cell_volume 4638.5(4)
_computing_cell_refinement 'Bruker SMART'
_computing_data_collection 'Bruker SMART'
_computing_data_reduction 'Bruker SAINT'
_computing_molecular_graphics 'Olex2 (Dolomanov et al., 2009)'
_computing_publication_material 'Olex2 (Dolomanov et al., 2009)'
_computing_structure_refinement 'ShelXL (Sheldrick, 2015)'
_computing_structure_solution 'olex2.solve (Bourhis et al., 2015)'
_diffrn_ambient_temperature 293(2)
_diffrn_measured_fraction_theta_full 0.999
_diffrn_measured_fraction_theta_max 0.999
_diffrn_measurement_device_type none
_diffrn_measurement_method 'phi and omega scans'
_diffrn_radiation_type MoK\a
_diffrn_radiation_wavelength 0.71073
_diffrn_reflns_av_R_equivalents 0.0750
_diffrn_reflns_av_unetI/netI 0.0463
_diffrn_reflns_Laue_measured_fraction_full 0.999
_diffrn_reflns_Laue_measured_fraction_max 0.999
_diffrn_reflns_limit_h_max 16
_diffrn_reflns_limit_h_min -16
_diffrn_reflns_limit_k_max 31
_diffrn_reflns_limit_k_min -30
_diffrn_reflns_limit_l_max 16
_diffrn_reflns_limit_l_min -16
_diffrn_reflns_number 107036
_diffrn_reflns_point_group_measured_fraction_full 0.999
_diffrn_reflns_point_group_measured_fraction_max 0.999
_diffrn_reflns_theta_full 24.999
_diffrn_reflns_theta_max 24.999
_diffrn_reflns_theta_min 2.219
_diffrn_source 'sealed tube'
_exptl_absorpt_coefficient_mu 0.954
_exptl_absorpt_correction_T_max 0.7456
_exptl_absorpt_correction_T_min 0.6134
_exptl_absorpt_correction_type multi-scan
_exptl_absorpt_process_details
;
 SADABS 2016/2: Krause, L., Herbst-Irmer, R., Sheldrick G.M. & Stalke D.,
 J. Appl. Cryst. 48 (2015) 3-10
;
_exptl_crystal_colour colourless
_exptl_crystal_density_diffrn 1.109
_exptl_crystal_description block
_exptl_crystal_F_000 1584
_exptl_crystal_size_max 0.30
_exptl_crystal_size_mid 0.20
_exptl_crystal_size_min 0.20
_refine_diff_density_max 1.610
_refine_diff_density_min -0.378
_refine_diff_density_rms 0.078
_refine_ls_abs_structure_details
;
 Refined as an inversion twin.
;
_refine_ls_abs_structure_Flack 0.025(17)
_refine_ls_extinction_method none
_refine_ls_goodness_of_fit_ref 1.020
_refine_ls_hydrogen_treatment constr
_refine_ls_matrix_type full
_refine_ls_number_parameters 874
_refine_ls_number_reflns 16296
_refine_ls_number_restraints 543
_refine_ls_restrained_S_all 1.035
_refine_ls_R_factor_all 0.0511
_refine_ls_R_factor_gt 0.0384
_refine_ls_shift/su_max 0.007
_refine_ls_shift/su_mean 0.000
_refine_ls_structure_factor_coef Fsqd
_refine_ls_weighting_details 'w=1/[\s^2^(Fo^2^)+(0.0704P)^2^] where P=(Fo^2^+2Fc^2^)/3'
_refine_ls_weighting_scheme calc
_refine_ls_wR_factor_gt 0.0984
_refine_ls_wR_factor_ref 0.1062
_reflns_Friedel_coverage 0.953
_reflns_Friedel_fraction_full 0.999
_reflns_Friedel_fraction_max 0.999
_reflns_number_gt 13988
_reflns_number_total 16296
_reflns_threshold_expression 'I > 2\s(I)'
_cod_data_source_file jo0c00877_si_004.cif
_cod_data_source_block 20161126a_0m_sq
_cod_database_code 4038651
_shelx_shelxl_version_number 2016/4
_shelx_space_group_comment
;
The symmetry employed for this shelxl refinement is uniquely defined
by the following loop, which should always be used as a source of
symmetry information in preference to the above space-group names.
They are only intended as comments.
;
_olex2_refinement_description
;
1. Twinned data refinement
 Scales: 0.975(17)
 0.025(17)
2. Fixed Uiso
 At 1.2 times of:
  All C(H) groups, All C(H,H) groups
 At 1.5 times of:
  All C(H,H,H) groups
3. Rigid bond restraints
 C65, C66
 with sigma for 1-2 distances of 0.02 and sigma for 1-3 distances of 0.02
 C66, C67
 with sigma for 1-2 distances of 0.02 and sigma for 1-3 distances of 0.02
4. Uiso/Uaniso restraints and constraints
C1 \\sim C2 \\sim C3 \\sim C4 \\sim C4AA \\sim C5 \\sim C6 \\sim C7 \\sim C8
\\sim C10 \\sim C11 \\sim C12 \\sim C13 \\sim C14 \\sim C15 \\sim C16 \\sim C17
\\sim C18 \\sim C19 \\sim C20 \\sim C21 \\sim C22 \\sim C23 \\sim C24 \\sim C25
\\sim C26 \\sim C27 \\sim C28 \\sim C29 \\sim C30 \\sim C31 \\sim C32 \\sim C33
\\sim C34 \\sim C35 \\sim C36 \\sim C37 \\sim C38 \\sim C39 \\sim C40 \\sim C41
\\sim C42 \\sim C43 \\sim C44 \\sim C45 \\sim C46 \\sim C47 \\sim C48 \\sim C49
\\sim C50 \\sim C51 \\sim C52 \\sim C53 \\sim C54 \\sim C55 \\sim C56 \\sim C57
\\sim C58 \\sim C59 \\sim C60 \\sim C61 \\sim C62 \\sim C63 \\sim C64 \\sim C65
\\sim C66 \\sim C67 \\sim C68 \\sim C69 \\sim C70 \\sim C71 \\sim C72 \\sim C73
\\sim C74 \\sim C75 \\sim C76 \\sim C77 \\sim C78 \\sim C79 \\sim C80 \\sim C81
\\sim C82 \\sim C83 \\sim C84 \\sim C85 \\sim C86: within 2A with sigma of 0.01
and sigma for terminal atoms of 0.02
5.a Ternary CH refined with riding coordinates:
 C12(H12), C29(H29), C55(H55), C73(H73)
5.b Secondary CH2 refined with riding coordinates:
 C4AA(H4AA,H4AB), C8(H8A,H8B), C10(H10A,H10B), C11(H11A,H11B), C26(H26A,H26B),
 C27(H27A,H27B), C28(H28A,H28B), C30(H30A,H30B), C51(H51A,H51B), C52(H52A,H52B),
  C53(H53A,H53B), C54(H54A,H54B), C69(H69A,H69B), C70(H70A,H70B), C71(H71A,
 H71B), C72(H72A,H72B)
5.c Aromatic/amide H refined with riding coordinates:
 C3(H3), C7(H7), C15(H15), C16(H16), C17(H17), C18(H18), C19(H19), C21(H21),
 C22(H22), C23(H23), C24(H24), C25(H25), C33(H33), C34(H34), C35(H35), C36(H36),
  C37(H37), C39(H39), C40(H40), C41(H41), C42(H42), C43(H43), C46(H46),
 C50(H50), C58(H58), C59(H59), C60(H60), C61(H61), C62(H62), C64(H64), C65(H65),
  C66(H66), C67(H67), C68(H68), C76(H76), C77(H77), C78(H78), C79(H79),
 C80(H80), C82(H82), C83(H83), C84(H84), C85(H85), C86(H86)
5.d Fitted hexagon refined as free rotating group:
 C63(C64,C65,C66,C67,C68)
5.e Idealised Me refined as rotating group:
 C1(H1A,H1B,H1C), C44(H44A,H44B,H44C)
;
_olex2_submission_special_instructions 'No special instructions were received'

loop_
_space_group_symop_operation_xyz
'x, y, z'
'-x, y+1/2, -z'

loop_
_atom_site_label
_atom_site_type_symbol
_atom_site_fract_x
_atom_site_fract_y
_atom_site_fract_z
_atom_site_U_iso_or_equiv
_atom_site_adp_type
_atom_site_occupancy
_atom_site_site_symmetry_order
_atom_site_calc_flag
_atom_site_refinement_flags_posn
_atom_site_refinement_flags_adp
_atom_site_refinement_flags_occupancy
_atom_site_disorder_assembly
_atom_site_disorder_group
La1 La 0.75668(3) 0.32236(2) 1.03494(3) 0.04201(12) Uani 1 1 d . . . . .
O1 O 0.8882(4) 0.31227(18) 0.9567(4) 0.0447(12) Uani 1 1 d . . . . .
N1 N 0.9050(5) 0.3944(2) 1.1304(5) 0.0454(14) Uani 1 1 d . . . . .
C1 C 1.2110(9) 0.4494(4) 0.9669(11) 0.089(3) Uani 1 1 d . U . . .
H1A H 1.231617 0.470888 1.026985 0.133 Uiso 1 1 calc GR . . . .
H1B H 1.184054 0.470295 0.905719 0.133 Uiso 1 1 calc GR . . . .
H1C H 1.272230 0.430427 0.970533 0.133 Uiso 1 1 calc GR . . . .
La2 La 0.89421(3) 0.22018(2) 0.90655(3) 0.04130(12) Uani 1 1 d . . . . .
O2 O 0.7899(4) 0.3337(2) 1.2010(4) 0.0539(13) Uani 1 1 d . . . . .
N2 N 0.9382(5) 0.2729(2) 0.7646(5) 0.0454(14) Uani 1 1 d . . . . .
C2 C 1.1274(8) 0.4137(3) 0.9632(8) 0.067(2) Uani 1 1 d . U . . .
O3 O 0.8340(4) 0.1848(2) 0.7447(4) 0.0540(13) Uani 1 1 d . . . . .
N3 N 0.9581(5) 0.1435(2) 1.0551(5) 0.0441(14) Uani 1 1 d . . . . .
C3 C 1.0637(7) 0.3867(3) 0.8748(7) 0.060(2) Uani 1 1 d . U . . .
H3 H 1.075617 0.390734 0.815715 0.072 Uiso 1 1 calc R . . . .
O4 O 0.7905(4) 0.23298(19) 1.0147(4) 0.0480(13) Uani 1 1 d . . . . .
N4 N 0.5692(5) 0.2795(2) 1.0215(5) 0.0487(15) Uani 1 1 d . . . . .
C4 C 0.9834(6) 0.3540(3) 0.8706(6) 0.0480(17) Uani 1 1 d . U . . .
C4AA C 0.8913(8) 0.4451(3) 1.0789(8) 0.068(2) Uani 1 1 d . U . . .
H4AA H 0.874933 0.441204 1.006063 0.082 Uiso 1 1 calc R . . . .
H4AB H 0.955203 0.465925 1.111846 0.082 Uiso 1 1 calc R . . . .
O5 O 1.0682(4) 0.1991(2) 0.9705(4) 0.0538(13) Uani 1 1 d . . . . .
C5 C 0.9653(6) 0.3448(3) 0.9593(6) 0.0471(17) Uani 1 1 d . U . . .
O6 O 0.6047(5) 0.3589(3) 0.9173(5) 0.079(2) Uani 1 1 d . . . . .
C6 C 1.0292(6) 0.3731(3) 1.0510(7) 0.0540(19) Uani 1 1 d . U . . .
C7 C 1.1080(7) 0.4046(3) 1.0506(8) 0.064(2) Uani 1 1 d . U . . .
H7 H 1.151656 0.420927 1.112114 0.076 Uiso 1 1 calc R . . . .
C8 C 1.0078(7) 0.3681(3) 1.1462(6) 0.058(2) Uani 1 1 d . U . . .
H8A H 1.003327 0.332076 1.160885 0.070 Uiso 1 1 calc R . . . .
H8B H 1.066799 0.383073 1.205192 0.070 Uiso 1 1 calc R . . . .
C10 C 0.7977(9) 0.4682(4) 1.0930(9) 0.077(3) Uani 1 1 d . U . . .
H10A H 0.800445 0.505345 1.092258 0.093 Uiso 1 1 calc R . . . .
H10B H 0.729993 0.456823 1.039039 0.093 Uiso 1 1 calc R . . . .
C11 C 0.8118(9) 0.4489(4) 1.1966(8) 0.070(2) Uani 1 1 d . U . . .
H11A H 0.745374 0.434071 1.192020 0.084 Uiso 1 1 calc R . . . .
H11B H 0.832038 0.476762 1.246240 0.084 Uiso 1 1 calc R . . . .
C12 C 0.9002(7) 0.4082(3) 1.2305(7) 0.0565(19) Uani 1 1 d . U . . .
H12 H 0.968647 0.423006 1.278937 0.068 Uiso 1 1 calc R . . . .
C13 C 0.8712(7) 0.3599(3) 1.2806(6) 0.0548(19) Uani 1 1 d . U . . .
C14 C 0.9680(6) 0.3253(4) 1.3391(6) 0.0566(18) Uani 1 1 d . U . . .
C15 C 0.9503(8) 0.2727(4) 1.3307(7) 0.065(2) Uani 1 1 d . U . . .
H15 H 0.883389 0.260008 1.286086 0.078 Uiso 1 1 calc R . . . .
C16 C 1.0332(9) 0.2383(4) 1.3895(8) 0.083(3) Uani 1 1 d . U . . .
H16 H 1.020578 0.203161 1.382167 0.099 Uiso 1 1 calc R . . . .
C17 C 1.1304(10) 0.2557(5) 1.4563(9) 0.093(3) Uani 1 1 d . U . . .
H17 H 1.183006 0.232648 1.496593 0.111 Uiso 1 1 calc R . . . .
C18 C 1.1523(9) 0.3075(5) 1.4651(8) 0.091(3) Uani 1 1 d . U . . .
H18 H 1.220162 0.319364 1.509175 0.109 Uiso 1 1 calc R . . . .
C19 C 1.0703(8) 0.3423(4) 1.4064(8) 0.081(3) Uani 1 1 d . U . . .
H19 H 1.084702 0.377302 1.412612 0.097 Uiso 1 1 calc R . . . .
C20 C 0.8324(8) 0.3776(4) 1.3624(6) 0.063(2) Uani 1 1 d . U . . .
C21 C 0.7454(9) 0.3566(4) 1.3668(8) 0.079(3) Uani 1 1 d . U . . .
H21 H 0.706453 0.332529 1.316874 0.095 Uiso 1 1 calc R . . . .
C22 C 0.7110(11) 0.3691(5) 1.4418(9) 0.097(3) Uani 1 1 d . U . . .
H22 H 0.651990 0.352393 1.443051 0.116 Uiso 1 1 calc R . . . .
C23 C 0.7633(12) 0.4062(6) 1.5149(10) 0.109(4) Uani 1 1 d . U . . .
H23 H 0.735729 0.417371 1.560686 0.130 Uiso 1 1 calc R . . . .
C24 C 0.8552(14) 0.4258(6) 1.5184(10) 0.114(4) Uani 1 1 d . U . . .
H24 H 0.897430 0.447021 1.572937 0.136 Uiso 1 1 calc R . . . .
C25 C 0.8880(10) 0.4140(5) 1.4376(8) 0.089(3) Uani 1 1 d . U . . .
H25 H 0.946623 0.430789 1.435589 0.107 Uiso 1 1 calc R . . . .
C26 C 0.9114(7) 0.3283(3) 0.7687(6) 0.0527(18) Uani 1 1 d . U . . .
H26A H 0.837359 0.331030 0.758686 0.063 Uiso 1 1 calc R . . . .
H26B H 0.917968 0.346378 0.712192 0.063 Uiso 1 1 calc R . . . .
C27 C 1.0461(8) 0.2780(4) 0.6682(7) 0.073(2) Uani 1 1 d . U . . .
H27A H 1.090350 0.253387 0.653046 0.087 Uiso 1 1 calc R . . . .
H27B H 1.072373 0.312218 0.665878 0.087 Uiso 1 1 calc R . . . .
C28 C 1.0471(7) 0.2675(3) 0.7715(7) 0.055(2) Uani 1 1 d . U . . .
H28A H 1.073182 0.233019 0.793682 0.066 Uiso 1 1 calc R . . . .
H28B H 1.094851 0.291368 0.822305 0.066 Uiso 1 1 calc R . . . .
C29 C 0.8709(7) 0.2550(3) 0.6556(6) 0.056(2) Uani 1 1 d . U . . .
H29 H 0.802681 0.273604 0.630675 0.067 Uiso 1 1 calc R . . . .
C30 C 0.9282(8) 0.2727(4) 0.5909(7) 0.065(2) Uani 1 1 d . U . . .
H30A H 0.899942 0.305326 0.557932 0.078 Uiso 1 1 calc R . . . .
H30B H 0.920361 0.247714 0.537770 0.078 Uiso 1 1 calc R . . . .
C31 C 0.8444(6) 0.1966(3) 0.6520(6) 0.0489(17) Uani 1 1 d . U . . .
C32 C 0.7359(7) 0.1847(4) 0.5598(7) 0.061(2) Uani 1 1 d . U . . .
C33 C 0.6826(7) 0.1400(4) 0.5627(8) 0.079(3) Uani 1 1 d . U . . .
H33 H 0.712315 0.118392 0.619698 0.095 Uiso 1 1 calc R . . . .
C34 C 0.5864(9) 0.1274(6) 0.4824(10) 0.101(3) Uani 1 1 d . U . . .
H34 H 0.553762 0.096443 0.483997 0.121 Uiso 1 1 calc R . . . .
C35 C 0.5377(10) 0.1600(6) 0.3995(10) 0.102(4) Uani 1 1 d . U . . .
H35 H 0.470228 0.152206 0.347896 0.123 Uiso 1 1 calc R . . . .
C36 C 0.5867(9) 0.2018(5) 0.3940(9) 0.096(3) Uani 1 1 d . U . . .
H36 H 0.555215 0.222351 0.335488 0.115 Uiso 1 1 calc R . . . .
C37 C 0.6866(8) 0.2170(5) 0.4739(7) 0.082(3) Uani 1 1 d . U . . .
H37 H 0.718535 0.247758 0.469393 0.099 Uiso 1 1 calc R . . . .
C38 C 0.9247(7) 0.1608(3) 0.6388(6) 0.0539(18) Uani 1 1 d . U . . .
C39 C 0.9241(8) 0.1494(4) 0.5452(7) 0.069(2) Uani 1 1 d . U . . .
H39 H 0.872955 0.164848 0.486163 0.083 Uiso 1 1 calc R . . . .
C40 C 0.9963(8) 0.1156(5) 0.5346(8) 0.084(3) Uani 1 1 d . U . . .
H40 H 0.992506 0.108234 0.469272 0.101 Uiso 1 1 calc R . . . .
C41 C 1.0747(10) 0.0928(5) 0.6223(9) 0.101(3) Uani 1 1 d . U . . .
H41 H 1.125784 0.071265 0.616501 0.121 Uiso 1 1 calc R . . . .
C42 C 1.0759(9) 0.1022(4) 0.7165(8) 0.080(3) Uani 1 1 d . U . . .
H42 H 1.125512 0.085880 0.775320 0.097 Uiso 1 1 calc R . . . .
C43 C 1.0026(7) 0.1364(4) 0.7244(7) 0.065(2) Uani 1 1 d . U . . .
H43 H 1.005614 0.143206 0.789548 0.078 Uiso 1 1 calc R . . . .
C44 C 0.7055(8) 0.1019(4) 1.2898(8) 0.071(3) Uani 1 1 d . U . . .
H44A H 0.745586 0.070699 1.299943 0.106 Uiso 1 1 calc GR . . . .
H44B H 0.630511 0.094091 1.264277 0.106 Uiso 1 1 calc GR . . . .
H44C H 0.728706 0.119870 1.354449 0.106 Uiso 1 1 calc GR . . . .
C45 C 0.7240(6) 0.1353(3) 1.2118(6) 0.0508(18) Uani 1 1 d . U . . .
C46 C 0.8271(6) 0.1383(3) 1.2142(6) 0.0500(17) Uani 1 1 d . U . . .
H46 H 0.881692 0.118325 1.261920 0.060 Uiso 1 1 calc R . . . .
C47 C 0.8503(6) 0.1698(3) 1.1484(6) 0.0422(16) Uani 1 1 d . U . . .
C48 C 0.7673(6) 0.2003(3) 1.0745(6) 0.0417(16) Uani 1 1 d . U . . .
C49 C 0.6649(6) 0.1968(3) 1.0698(6) 0.0454(17) Uani 1 1 d . U . . .
C50 C 0.6448(6) 0.1639(3) 1.1391(6) 0.0485(17) Uani 1 1 d . U . . .
H50 H 0.575541 0.161865 1.134792 0.058 Uiso 1 1 calc R . . . .
C51 C 0.9600(6) 0.1698(3) 1.1511(6) 0.0508(18) Uani 1 1 d . U . . .
H51A H 1.009370 0.152075 1.212621 0.061 Uiso 1 1 calc R . . . .
H51B H 0.984793 0.204849 1.154095 0.061 Uiso 1 1 calc R . . . .
C52 C 0.8945(7) 0.0975(3) 1.0295(7) 0.057(2) Uani 1 1 d . U . . .
H52A H 0.818498 0.105419 0.997673 0.068 Uiso 1 1 calc R . . . .
H52B H 0.910304 0.076652 1.090622 0.068 Uiso 1 1 calc R . . . .
C53 C 0.9272(8) 0.0709(4) 0.9551(8) 0.072(2) Uani 1 1 d . U . . .
H53A H 0.885593 0.083194 0.885176 0.086 Uiso 1 1 calc R . . . .
H53B H 0.916766 0.034150 0.956588 0.086 Uiso 1 1 calc R . . . .
C54 C 1.0450(7) 0.0834(3) 0.9907(7) 0.057(2) Uani 1 1 d . U . . .
H54A H 1.059165 0.094788 0.932932 0.068 Uiso 1 1 calc R . . . .
H54B H 1.089202 0.053690 1.022063 0.068 Uiso 1 1 calc R . . . .
C55 C 1.0675(6) 0.1269(3) 1.0711(6) 0.0495(17) Uani 1 1 d . U . . .
H55 H 1.104765 0.112529 1.140856 0.059 Uiso 1 1 calc R . . . .
C56 C 1.1369(6) 0.1706(3) 1.0570(6) 0.0500(18) Uani 1 1 d . U . . .
C57 C 1.1883(6) 0.2067(3) 1.1522(7) 0.059(2) Uani 1 1 d . U . . .
C58 C 1.1964(8) 0.2570(4) 1.1376(9) 0.081(3) Uani 1 1 d . U . . .
H58 H 1.163602 0.270530 1.071017 0.097 Uiso 1 1 calc R . . . .
C59 C 1.2546(9) 0.2900(5) 1.2228(11) 0.101(4) Uani 1 1 d . U . . .
H59 H 1.262527 0.324498 1.210890 0.121 Uiso 1 1 calc R . . . .
C60 C 1.2986(9) 0.2715(6) 1.3214(11) 0.102(4) Uani 1 1 d . U . . .
H60 H 1.334610 0.293233 1.377221 0.123 Uiso 1 1 calc R . . . .
C61 C 1.2887(8) 0.2194(6) 1.3371(8) 0.093(3) Uani 1 1 d . U . . .
H61 H 1.319033 0.205539 1.403488 0.111 Uiso 1 1 calc R . . . .
C62 C 1.2337(7) 0.1893(4) 1.2532(7) 0.072(2) Uani 1 1 d . U . . .
H62 H 1.226176 0.154743 1.264708 0.087 Uiso 1 1 calc R . . . .
C63 C 1.2303(4) 0.1469(3) 1.0410(5) 0.065(2) Uani 1 1 d . U . . .
C64 C 1.2923(5) 0.1080(3) 1.1051(5) 0.092(3) Uani 1 1 d G U . . .
H64 H 1.280413 0.097407 1.161598 0.110 Uiso 1 1 calc R . . . .
C65 C 1.3722(5) 0.0848(3) 1.0846(7) 0.109(4) Uani 1 1 d G U . . .
H65 H 1.413738 0.058781 1.127443 0.131 Uiso 1 1 calc R . . . .
C66 C 1.3900(5) 0.1006(3) 1.0001(7) 0.112(4) Uani 1 1 d G U . . .
H66 H 1.443476 0.085096 0.986415 0.134 Uiso 1 1 calc R . . . .
C67 C 1.3280(6) 0.1395(3) 0.9361(6) 0.110(4) Uani 1 1 d G U . . .
H67 H 1.339890 0.150036 0.879541 0.132 Uiso 1 1 calc R . . . .
C68 C 1.2481(5) 0.1626(3) 0.9565(5) 0.085(3) Uani 1 1 d G U . . .
H68 H 1.206564 0.188662 0.913694 0.101 Uiso 1 1 calc R . . . .
C69 C 0.5710(6) 0.2266(3) 0.9862(6) 0.0491(18) Uani 1 1 d . U . . .
H69A H 0.579543 0.227103 0.922052 0.059 Uiso 1 1 calc R . . . .
H69B H 0.503704 0.209769 0.973078 0.059 Uiso 1 1 calc R . . . .
C70 C 0.5503(8) 0.2804(4) 1.1167(7) 0.060(2) Uani 1 1 d . U . . .
H70A H 0.616663 0.274163 1.177517 0.072 Uiso 1 1 calc R . . . .
H70B H 0.498625 0.254351 1.113123 0.072 Uiso 1 1 calc R . . . .
C71 C 0.5079(8) 0.3328(4) 1.1212(7) 0.074(2) Uani 1 1 d . U . . .
H71A H 0.566242 0.356243 1.158609 0.089 Uiso 1 1 calc R . . . .
H71B H 0.460273 0.331612 1.155430 0.089 Uiso 1 1 calc R . . . .
C72 C 0.4480(9) 0.3493(4) 1.0099(8) 0.076(3) Uani 1 1 d . U . . .
H72A H 0.470352 0.383299 0.999962 0.091 Uiso 1 1 calc R . . . .
H72B H 0.371368 0.349762 0.990291 0.091 Uiso 1 1 calc R . . . .
C73 C 0.4752(6) 0.3096(3) 0.9438(6) 0.0513(18) Uani 1 1 d . U . . .
H73 H 0.413977 0.286651 0.909315 0.062 Uiso 1 1 calc R . . . .
C74 C 0.5055(6) 0.3357(3) 0.8607(7) 0.059(2) Uani 1 1 d . U . . .
C75 C 0.4211(7) 0.3789(4) 0.8077(7) 0.064(2) Uani 1 1 d . U . . .
C76 C 0.4517(9) 0.4267(4) 0.8138(10) 0.100(3) Uani 1 1 d . U . . .
H76 H 0.522619 0.435151 0.855776 0.120 Uiso 1 1 calc R . . . .
C77 C 0.3819(10) 0.4641(5) 0.7601(13) 0.130(5) Uani 1 1 d . U . . .
H77 H 0.406220 0.496691 0.754249 0.156 Uiso 1 1 calc R . . . .
C78 C 0.2712(10) 0.4524(5) 0.7132(11) 0.104(4) Uani 1 1 d . U . . .
H78 H 0.220385 0.478286 0.686488 0.125 Uiso 1 1 calc R . . . .
C79 C 0.2417(8) 0.4048(4) 0.7082(9) 0.079(3) Uani 1 1 d . U . . .
H79 H 0.169421 0.396638 0.672899 0.095 Uiso 1 1 calc R . . . .
C80 C 0.3120(7) 0.3675(4) 0.7522(7) 0.067(2) Uani 1 1 d . U . . .
H80 H 0.288815 0.333644 0.746078 0.081 Uiso 1 1 calc R . . . .
C81 C 0.5067(8) 0.3009(4) 0.7781(7) 0.076(3) Uani 1 1 d . U . . .
C82 C 0.4350(10) 0.2616(5) 0.7340(9) 0.104(4) Uani 1 1 d . U . . .
H82 H 0.384829 0.253294 0.759239 0.125 Uiso 1 1 calc R . . . .
C83 C 0.4381(11) 0.2336(6) 0.6496(10) 0.126(5) Uani 1 1 d . U . . .
H83 H 0.387535 0.208030 0.618702 0.151 Uiso 1 1 calc R . . . .
C84 C 0.5087(13) 0.2426(7) 0.6145(11) 0.134(5) Uani 1 1 d . U . . .
H84 H 0.512426 0.221554 0.563462 0.161 Uiso 1 1 calc R . . . .
C85 C 0.5786(12) 0.2832(8) 0.6524(11) 0.128(4) Uani 1 1 d . U . . .
H85 H 0.623365 0.292983 0.621745 0.153 Uiso 1 1 calc R . . . .
C86 C 0.5798(9) 0.3090(6) 0.7386(9) 0.103(3) Uani 1 1 d . U . . .
H86 H 0.633488 0.333090 0.770889 0.124 Uiso 1 1 calc R . . . .

loop_
_atom_site_aniso_label
_atom_site_aniso_U_11
_atom_site_aniso_U_22
_atom_site_aniso_U_33
_atom_site_aniso_U_23
_atom_site_aniso_U_13
_atom_site_aniso_U_12
La1 0.0448(2) 0.0421(2) 0.0372(2) -0.00524(19) 0.01549(17) -0.00007(19)
O1 0.052(3) 0.042(3) 0.046(3) -0.008(2) 0.027(2) -0.014(2)
N1 0.052(3) 0.037(3) 0.043(3) -0.003(3) 0.016(3) -0.002(3)
C1 0.078(6) 0.076(7) 0.136(10) -0.019(7) 0.069(7) -0.019(5)
La2 0.0473(2) 0.0409(2) 0.0372(2) -0.00156(19) 0.01944(18) -0.00117(19)
O2 0.064(3) 0.059(4) 0.037(3) -0.001(2) 0.019(2) -0.005(3)
N2 0.059(4) 0.045(4) 0.035(3) -0.005(3) 0.024(3) -0.002(3)
C2 0.075(5) 0.051(5) 0.089(6) -0.014(4) 0.048(4) -0.013(4)
O3 0.070(3) 0.054(3) 0.040(3) -0.017(2) 0.025(3) -0.013(3)
N3 0.052(3) 0.042(3) 0.046(4) 0.000(3) 0.027(3) 0.004(3)
C3 0.083(5) 0.043(4) 0.073(5) -0.010(4) 0.052(4) -0.011(4)
O4 0.056(3) 0.049(3) 0.052(3) 0.003(2) 0.036(3) 0.003(2)
N4 0.053(4) 0.044(3) 0.053(4) 0.002(3) 0.026(3) 0.007(3)
C4 0.064(4) 0.040(4) 0.055(4) -0.002(3) 0.039(3) -0.003(3)
C4AA 0.088(6) 0.048(5) 0.079(6) 0.007(4) 0.045(5) 0.007(4)
O5 0.046(3) 0.063(3) 0.046(3) 0.007(3) 0.013(2) -0.006(2)
C5 0.055(4) 0.041(4) 0.050(4) -0.009(3) 0.027(3) -0.005(3)
O6 0.048(3) 0.089(5) 0.071(4) 0.034(4) -0.005(3) -0.007(3)
C6 0.049(4) 0.049(4) 0.060(4) -0.013(4) 0.019(3) -0.007(3)
C7 0.061(5) 0.059(5) 0.080(5) -0.025(4) 0.038(4) -0.016(4)
C8 0.073(5) 0.057(5) 0.046(4) -0.016(4) 0.026(4) -0.004(4)
C10 0.106(6) 0.051(5) 0.080(6) 0.000(5) 0.045(5) 0.010(5)
C11 0.094(6) 0.052(4) 0.071(5) 0.002(4) 0.042(5) 0.017(4)
C12 0.072(5) 0.049(4) 0.052(4) -0.016(4) 0.030(4) 0.001(4)
C13 0.077(5) 0.049(4) 0.039(4) -0.008(3) 0.025(4) -0.002(4)
C14 0.065(4) 0.063(4) 0.042(4) -0.001(4) 0.023(3) 0.008(4)
C15 0.085(5) 0.067(5) 0.050(4) 0.003(4) 0.037(4) 0.018(4)
C16 0.103(6) 0.084(6) 0.067(5) 0.009(5) 0.041(5) 0.036(5)
C17 0.092(6) 0.116(7) 0.069(6) 0.004(6) 0.033(5) 0.037(6)
C18 0.078(6) 0.118(8) 0.060(5) 0.003(6) 0.012(5) 0.014(6)
C19 0.081(5) 0.092(6) 0.053(5) -0.013(5) 0.013(4) 0.002(5)
C20 0.086(5) 0.063(5) 0.043(4) -0.002(4) 0.032(4) 0.013(4)
C21 0.094(6) 0.091(6) 0.055(5) -0.001(5) 0.035(5) 0.021(5)
C22 0.114(7) 0.115(8) 0.071(6) 0.004(6) 0.048(6) 0.033(6)
C23 0.138(9) 0.116(8) 0.084(7) -0.003(6) 0.059(7) 0.036(7)
C24 0.159(9) 0.105(7) 0.074(6) -0.017(6) 0.047(7) 0.024(7)
C25 0.125(7) 0.089(6) 0.056(5) -0.019(5) 0.041(5) 0.011(6)
C26 0.071(4) 0.047(4) 0.048(4) 0.002(4) 0.034(4) -0.003(4)
C27 0.082(5) 0.083(6) 0.067(5) 0.002(5) 0.045(5) -0.008(5)
C28 0.065(5) 0.055(5) 0.053(5) -0.005(4) 0.031(4) -0.001(4)
C29 0.072(5) 0.054(4) 0.042(4) -0.002(3) 0.025(4) 0.003(4)
C30 0.089(5) 0.065(5) 0.051(5) -0.001(4) 0.040(4) -0.001(4)
C31 0.056(4) 0.058(4) 0.038(4) -0.003(3) 0.025(3) -0.006(3)
C32 0.053(4) 0.083(5) 0.046(4) -0.018(4) 0.018(3) 0.005(4)
C33 0.062(5) 0.096(6) 0.072(6) -0.030(5) 0.021(4) -0.017(5)
C34 0.073(6) 0.118(8) 0.096(7) -0.041(6) 0.020(5) -0.017(6)
C35 0.075(6) 0.127(8) 0.084(7) -0.045(7) 0.013(5) 0.003(6)
C36 0.079(6) 0.117(8) 0.064(5) -0.030(6) 0.005(5) 0.029(6)
C37 0.074(5) 0.097(6) 0.058(5) -0.024(5) 0.011(4) 0.009(5)
C38 0.064(4) 0.056(4) 0.046(4) 0.001(3) 0.028(3) 0.001(4)
C39 0.071(5) 0.082(6) 0.053(5) -0.005(4) 0.027(4) 0.016(4)
C40 0.087(6) 0.101(6) 0.060(5) -0.012(5) 0.027(5) 0.030(5)
C41 0.097(6) 0.111(7) 0.077(6) -0.014(6) 0.020(5) 0.039(6)
C42 0.091(6) 0.081(6) 0.060(5) 0.001(5) 0.023(5) 0.031(5)
C43 0.075(5) 0.071(5) 0.053(5) -0.003(4) 0.031(4) 0.004(4)
C44 0.075(6) 0.055(5) 0.083(7) 0.011(5) 0.035(5) -0.007(4)
C45 0.063(4) 0.041(4) 0.056(4) -0.007(3) 0.032(4) -0.011(3)
C46 0.060(4) 0.039(4) 0.052(4) -0.002(3) 0.024(4) -0.001(3)
C47 0.046(3) 0.040(4) 0.043(4) -0.005(3) 0.022(3) 0.002(3)
C48 0.055(4) 0.035(3) 0.039(4) 0.001(3) 0.023(3) 0.000(3)
C49 0.054(4) 0.036(3) 0.046(4) -0.005(3) 0.022(3) -0.002(3)
C50 0.050(4) 0.040(4) 0.061(4) -0.002(3) 0.029(4) -0.005(3)
C51 0.052(4) 0.054(4) 0.043(4) -0.010(3) 0.016(3) -0.001(3)
C52 0.054(4) 0.051(4) 0.069(5) -0.012(4) 0.030(4) -0.007(4)
C53 0.073(5) 0.062(5) 0.076(6) -0.016(5) 0.027(5) -0.009(4)
C54 0.067(5) 0.049(4) 0.052(5) -0.008(4) 0.023(4) 0.003(4)
C55 0.048(4) 0.046(4) 0.053(4) -0.001(3) 0.021(3) 0.008(3)
C56 0.040(3) 0.058(4) 0.047(4) -0.001(3) 0.013(3) 0.003(3)
C57 0.042(4) 0.071(5) 0.057(4) -0.013(4) 0.014(3) 0.009(3)
C58 0.064(5) 0.062(5) 0.093(6) -0.019(5) 0.010(5) 0.001(4)
C59 0.074(6) 0.082(6) 0.118(8) -0.042(6) 0.015(6) -0.001(5)
C60 0.071(6) 0.109(7) 0.101(7) -0.047(7) 0.010(5) 0.002(6)
C61 0.070(5) 0.132(7) 0.064(5) -0.024(6) 0.016(4) 0.006(6)
C62 0.058(5) 0.099(6) 0.047(5) -0.014(4) 0.010(4) 0.004(4)
C63 0.044(4) 0.089(5) 0.064(5) -0.016(4) 0.024(4) 0.001(4)
C64 0.060(5) 0.102(7) 0.107(7) -0.019(6) 0.029(5) 0.015(5)
C65 0.072(6) 0.119(8) 0.133(8) -0.036(7) 0.040(6) 0.020(6)
C66 0.067(6) 0.133(9) 0.141(9) -0.062(7) 0.048(6) -0.014(5)
C67 0.063(6) 0.149(9) 0.126(8) -0.041(7) 0.047(6) -0.038(6)
C68 0.047(5) 0.129(8) 0.090(6) -0.032(6) 0.040(5) -0.018(5)
C69 0.051(4) 0.049(4) 0.039(4) 0.002(4) 0.011(3) 0.003(4)
C70 0.073(5) 0.064(5) 0.051(5) 0.002(4) 0.034(4) 0.008(4)
C71 0.091(6) 0.076(6) 0.063(5) 0.004(4) 0.041(4) 0.018(5)
C72 0.087(6) 0.066(5) 0.075(6) -0.001(5) 0.034(5) 0.019(5)
C73 0.049(4) 0.047(4) 0.057(4) -0.001(3) 0.022(3) 0.003(3)
C74 0.051(4) 0.069(5) 0.057(4) 0.008(4) 0.023(3) 0.016(4)
C75 0.053(4) 0.074(5) 0.064(5) 0.019(4) 0.023(4) 0.012(4)
C76 0.072(5) 0.073(6) 0.129(8) 0.030(6) 0.018(6) 0.009(5)
C77 0.097(7) 0.080(6) 0.163(9) 0.036(7) 0.006(7) 0.003(6)
C78 0.090(6) 0.076(6) 0.128(8) 0.036(6) 0.027(6) 0.022(5)
C79 0.067(5) 0.081(6) 0.084(6) 0.016(5) 0.027(5) 0.020(5)
C80 0.051(4) 0.071(5) 0.071(5) 0.013(4) 0.017(4) 0.016(4)
C81 0.063(5) 0.106(6) 0.050(5) -0.001(4) 0.016(4) 0.033(4)
C82 0.094(6) 0.125(8) 0.064(6) -0.027(6) 0.004(5) 0.048(6)
C83 0.100(7) 0.153(9) 0.080(7) -0.046(7) -0.005(6) 0.045(7)
C84 0.106(8) 0.184(10) 0.088(7) -0.047(7) 0.017(7) 0.056(8)
C85 0.105(8) 0.192(11) 0.084(7) -0.017(7) 0.038(6) 0.042(8)
C86 0.080(6) 0.157(9) 0.067(6) -0.006(6) 0.026(5) 0.034(6)

loop_
_atom_type_symbol
_atom_type_description
_atom_type_scat_dispersion_real
_atom_type_scat_dispersion_imag
_atom_type_scat_source
C C 0.0033 0.0016 'International Tables Vol C Tables 4.2.6.8 and 6.1.1.4'
H H 0.0000 0.0000 'International Tables Vol C Tables 4.2.6.8 and 6.1.1.4'
La La -0.2871 2.4523 'International Tables Vol C Tables 4.2.6.8 and 6.1.1.4'
N N 0.0061 0.0033 'International Tables Vol C Tables 4.2.6.8 and 6.1.1.4'
O O 0.0106 0.0060 'International Tables Vol C Tables 4.2.6.8 and 6.1.1.4'

loop_
_geom_angle_atom_site_label_1
_geom_angle_atom_site_label_2
_geom_angle_atom_site_label_3
_geom_angle
_geom_angle_site_symmetry_1
_geom_angle_site_symmetry_3
_geom_angle_publ_flag
O2 La1 O1 128.56(18) . . ?
O2 La1 O4 106.92(19) . . ?
O2 La1 O6 116.0(3) . . ?
O4 La1 O1 68.56(15) . . ?
O6 La1 O1 109.2(2) . . ?
O6 La1 O4 118.8(2) . . ?
La1 O1 La2 110.05(17) . . ?
C5 O1 La1 129.1(4) . . ?
C5 O1 La2 119.2(4) . . ?
C4AA N1 La1 117.6(5) . . ?
C4AA N1 C8 113.3(7) . . ?
C4AA N1 C12 102.1(6) . . ?
C8 N1 La1 102.7(4) . . ?
C12 N1 La1 108.6(5) . . ?
C12 N1 C8 112.8(6) . . ?
H1A C1 H1B 109.5 . . ?
H1A C1 H1C 109.5 . . ?
H1B C1 H1C 109.5 . . ?
C2 C1 H1A 109.5 . . ?
C2 C1 H1B 109.5 . . ?
C2 C1 H1C 109.5 . . ?
O1 La2 O4 66.79(15) . . ?
O3 La2 O1 128.99(18) . . ?
O3 La2 O4 127.69(19) . . ?
O5 La2 O1 106.10(18) . . ?
O5 La2 O3 100.3(2) . . ?
O5 La2 O4 124.57(19) . . ?
C13 O2 La1 131.5(5) . . ?
C26 N2 La2 108.8(4) . . ?
C26 N2 C29 106.5(6) . . ?
C28 N2 La2 116.4(5) . . ?
C28 N2 C26 110.6(6) . . ?
C28 N2 C29 101.7(6) . . ?
C29 N2 La2 112.2(5) . . ?
C3 C2 C1 122.8(10) . . ?
C3 C2 C7 115.9(8) . . ?
C7 C2 C1 121.3(9) . . ?
C31 O3 La2 135.5(5) . . ?
C51 N3 La2 103.9(4) . . ?
C52 N3 La2 116.6(5) . . ?
C52 N3 C51 112.3(6) . . ?
C52 N3 C55 105.2(6) . . ?
C55 N3 La2 107.5(4) . . ?
C55 N3 C51 111.4(6) . . ?
C2 C3 H3 118.6 . . ?
C4 C3 C2 122.8(8) . . ?
C4 C3 H3 118.6 . . ?
La1 O4 La2 112.77(19) . . ?
C48 O4 La1 115.3(4) . . ?
C48 O4 La2 130.9(4) . . ?
C69 N4 La1 104.7(4) . . ?
C69 N4 C70 111.2(6) . . ?
C69 N4 C73 111.6(6) . . ?
C70 N4 La1 117.0(5) . . ?
C70 N4 C73 103.5(6) . . ?
C73 N4 La1 109.0(4) . . ?
C3 C4 C5 120.7(8) . . ?
C3 C4 C26 119.9(7) . . ?
C5 C4 C26 119.3(7) . . ?
N1 C4AA H4AA 111.1 . . ?
N1 C4AA H4AB 111.1 . . ?
N1 C4AA C10 103.1(8) . . ?
H4AA C4AA H4AB 109.1 . . ?
C10 C4AA H4AA 111.1 . . ?
C10 C4AA H4AB 111.1 . . ?
C56 O5 La2 133.8(5) . . ?
O1 C5 C4 121.4(7) . . ?
O1 C5 C6 121.4(7) . . ?
C4 C5 C6 117.2(7) . . ?
C74 O6 La1 128.1(5) . . ?
C5 C6 C8 119.7(7) . . ?
C7 C6 C5 119.2(8) . . ?
C7 C6 C8 121.0(8) . . ?
C2 C7 H7 118.0 . . ?
C6 C7 C2 124.0(9) . . ?
C6 C7 H7 118.0 . . ?
N1 C8 C6 110.9(7) . . ?
N1 C8 H8A 109.5 . . ?
N1 C8 H8B 109.5 . . ?
C6 C8 H8A 109.5 . . ?
C6 C8 H8B 109.5 . . ?
H8A C8 H8B 108.0 . . ?
C4AA C10 H10A 111.0 . . ?
C4AA C10 H10B 111.0 . . ?
H10A C10 H10B 109.0 . . ?
C11 C10 C4AA 103.7(8) . . ?
C11 C10 H10A 111.0 . . ?
C11 C10 H10B 111.0 . . ?
C10 C11 H11A 110.2 . . ?
C10 C11 H11B 110.2 . . ?
C10 C11 C12 107.4(8) . . ?
H11A C11 H11B 108.5 . . ?
C12 C11 H11A 110.2 . . ?
C12 C11 H11B 110.2 . . ?
N1 C12 C11 102.4(7) . . ?
N1 C12 H12 110.3 . . ?
N1 C12 C13 111.1(6) . . ?
C11 C12 H12 110.3 . . ?
C11 C12 C13 112.1(7) . . ?
C13 C12 H12 110.3 . . ?
O2 C13 C12 107.1(6) . . ?
O2 C13 C14 111.5(7) . . ?
O2 C13 C20 110.3(7) . . ?
C14 C13 C12 112.8(7) . . ?
C14 C13 C20 105.3(7) . . ?
C20 C13 C12 109.8(7) . . ?
C15 C14 C13 117.1(8) . . ?
C15 C14 C19 117.5(9) . . ?
C19 C14 C13 125.2(9) . . ?
C14 C15 H15 119.7 . . ?
C14 C15 C16 120.5(10) . . ?
C16 C15 H15 119.7 . . ?
C15 C16 H16 119.6 . . ?
C17 C16 C15 120.8(11) . . ?
C17 C16 H16 119.6 . . ?
C16 C17 H17 119.7 . . ?
C16 C17 C18 120.6(11) . . ?
C18 C17 H17 119.7 . . ?
C17 C18 H18 120.4 . . ?
C17 C18 C19 119.1(11) . . ?
C19 C18 H18 120.4 . . ?
C14 C19 C18 121.4(11) . . ?
C14 C19 H19 119.3 . . ?
C18 C19 H19 119.3 . . ?
C21 C20 C13 121.0(9) . . ?
C21 C20 C25 116.8(10) . . ?
C25 C20 C13 122.1(10) . . ?
C20 C21 H21 118.4 . . ?
C20 C21 C22 123.1(12) . . ?
C22 C21 H21 118.4 . . ?
C21 C22 H22 119.6 . . ?
C23 C22 C21 120.8(14) . . ?
C23 C22 H22 119.6 . . ?
C22 C23 H23 120.8 . . ?
C24 C23 C22 118.3(13) . . ?
C24 C23 H23 120.8 . . ?
C23 C24 H24 120.0 . . ?
C23 C24 C25 119.9(14) . . ?
C25 C24 H24 120.0 . . ?
C20 C25 C24 120.5(13) . . ?
C20 C25 H25 119.8 . . ?
C24 C25 H25 119.8 . . ?
N2 C26 C4 112.9(6) . . ?
N2 C26 H26A 109.0 . . ?
N2 C26 H26B 109.0 . . ?
C4 C26 H26A 109.0 . . ?
C4 C26 H26B 109.0 . . ?
H26A C26 H26B 107.8 . . ?
H27A C27 H27B 108.8 . . ?
C28 C27 H27A 110.8 . . ?
C28 C27 H27B 110.8 . . ?
C28 C27 C30 104.9(7) . . ?
C30 C27 H27A 110.8 . . ?
C30 C27 H27B 110.8 . . ?
N2 C28 C27 109.6(7) . . ?
N2 C28 H28A 109.8 . . ?
N2 C28 H28B 109.8 . . ?
C27 C28 H28A 109.8 . . ?
C27 C28 H28B 109.8 . . ?
H28A C28 H28B 108.2 . . ?
N2 C29 H29 107.2 . . ?
N2 C29 C30 106.4(7) . . ?
N2 C29 C31 111.6(7) . . ?
C30 C29 H29 107.2 . . ?
C30 C29 C31 116.8(7) . . ?
C31 C29 H29 107.2 . . ?
C27 C30 H30A 110.8 . . ?
C27 C30 H30B 110.8 . . ?
C29 C30 C27 104.8(7) . . ?
C29 C30 H30A 110.8 . . ?
C29 C30 H30B 110.8 . . ?
H30A C30 H30B 108.9 . . ?
O3 C31 C29 107.2(6) . . ?
O3 C31 C32 107.8(6) . . ?
O3 C31 C38 110.4(7) . . ?
C32 C31 C29 110.5(7) . . ?
C38 C31 C29 115.6(7) . . ?
C38 C31 C32 105.2(6) . . ?
C33 C32 C31 118.4(9) . . ?
C33 C32 C37 117.7(9) . . ?
C37 C32 C31 123.9(9) . . ?
C32 C33 H33 119.6 . . ?
C34 C33 C32 120.8(12) . . ?
C34 C33 H33 119.6 . . ?
C33 C34 H34 119.5 . . ?
C33 C34 C35 120.9(13) . . ?
C35 C34 H34 119.5 . . ?
C34 C35 H35 120.3 . . ?
C36 C35 C34 119.5(12) . . ?
C36 C35 H35 120.3 . . ?
C35 C36 H36 118.8 . . ?
C35 C36 C37 122.4(13) . . ?
C37 C36 H36 118.8 . . ?
C32 C37 C36 118.5(12) . . ?
C32 C37 H37 120.7 . . ?
C36 C37 H37 120.7 . . ?
C39 C38 C31 123.6(8) . . ?
C39 C38 C43 116.2(8) . . ?
C43 C38 C31 120.2(7) . . ?
C38 C39 H39 118.7 . . ?
C38 C39 C40 122.7(9) . . ?
C40 C39 H39 118.7 . . ?
C39 C40 H40 120.2 . . ?
C39 C40 C41 119.5(10) . . ?
C41 C40 H40 120.2 . . ?
C40 C41 H41 120.3 . . ?
C42 C41 C40 119.3(10) . . ?
C42 C41 H41 120.3 . . ?
C41 C42 H42 120.2 . . ?
C41 C42 C43 119.5(10) . . ?
C43 C42 H42 120.2 . . ?
C38 C43 H43 118.6 . . ?
C42 C43 C38 122.7(8) . . ?
C42 C43 H43 118.6 . . ?
H44A C44 H44B 109.5 . . ?
H44A C44 H44C 109.5 . . ?
H44B C44 H44C 109.5 . . ?
C45 C44 H44A 109.5 . . ?
C45 C44 H44B 109.5 . . ?
C45 C44 H44C 109.5 . . ?
C46 C45 C44 119.7(8) . . ?
C50 C45 C44 122.8(7) . . ?
C50 C45 C46 117.5(7) . . ?
C45 C46 H46 118.7 . . ?
C47 C46 C45 122.5(7) . . ?
C47 C46 H46 118.7 . . ?
C46 C47 C48 119.4(7) . . ?
C46 C47 C51 120.4(7) . . ?
C48 C47 C51 120.2(7) . . ?
O4 C48 C47 119.6(6) . . ?
O4 C48 C49 121.7(6) . . ?
C49 C48 C47 118.6(7) . . ?
C48 C49 C50 120.1(7) . . ?
C48 C49 C69 120.3(7) . . ?
C50 C49 C69 119.6(7) . . ?
C45 C50 C49 121.9(7) . . ?
C45 C50 H50 119.0 . . ?
C49 C50 H50 119.0 . . ?
N3 C51 H51A 109.6 . . ?
N3 C51 H51B 109.6 . . ?
C47 C51 N3 110.3(6) . . ?
C47 C51 H51A 109.6 . . ?
C47 C51 H51B 109.6 . . ?
H51A C51 H51B 108.1 . . ?
N3 C52 H52A 111.1 . . ?
N3 C52 H52B 111.1 . . ?
N3 C52 C53 103.5(7) . . ?
H52A C52 H52B 109.0 . . ?
C53 C52 H52A 111.1 . . ?
C53 C52 H52B 111.1 . . ?
C52 C53 H53A 110.7 . . ?
C52 C53 H53B 110.7 . . ?
C52 C53 C54 105.4(7) . . ?
H53A C53 H53B 108.8 . . ?
C54 C53 H53A 110.7 . . ?
C54 C53 H53B 110.7 . . ?
C53 C54 H54A 110.8 . . ?
C53 C54 H54B 110.8 . . ?
C53 C54 C55 104.8(7) . . ?
H54A C54 H54B 108.9 . . ?
C55 C54 H54A 110.8 . . ?
C55 C54 H54B 110.8 . . ?
N3 C55 C54 103.2(6) . . ?
N3 C55 H55 109.0 . . ?
N3 C55 C56 113.8(6) . . ?
C54 C55 H55 109.0 . . ?
C54 C55 C56 112.5(7) . . ?
C56 C55 H55 109.0 . . ?
O5 C56 C55 106.2(6) . . ?
O5 C56 C57 109.5(7) . . ?
O5 C56 C63 112.3(6) . . ?
C57 C56 C55 114.1(7) . . ?
C63 C56 C55 108.8(6) . . ?
C63 C56 C57 106.0(6) . . ?
C58 C57 C56 119.6(9) . . ?
C58 C57 C62 116.9(9) . . ?
C62 C57 C56 123.3(8) . . ?
C57 C58 H58 119.6 . . ?
C57 C58 C59 120.8(12) . . ?
C59 C58 H58 119.6 . . ?
C58 C59 H59 119.7 . . ?
C60 C59 C58 120.5(13) . . ?
C60 C59 H59 119.7 . . ?
C59 C60 H60 120.6 . . ?
C59 C60 C61 118.8(11) . . ?
C61 C60 H60 120.6 . . ?
C60 C61 H61 120.7 . . ?
C62 C61 C60 118.5(12) . . ?
C62 C61 H61 120.7 . . ?
C57 C62 H62 117.8 . . ?
C61 C62 C57 124.3(11) . . ?
C61 C62 H62 117.8 . . ?
C64 C63 C56 121.3(5) . . ?
C64 C63 C68 120.0 . . ?
C68 C63 C56 118.5(5) . . ?
C63 C64 H64 120.0 . . ?
C63 C64 C65 120.0 . . ?
C65 C64 H64 120.0 . . ?
C64 C65 H65 120.0 . . ?
C64 C65 C66 120.0 . . ?
C66 C65 H65 120.0 . . ?
C65 C66 H66 120.0 . . ?
C67 C66 C65 120.0 . . ?
C67 C66 H66 120.0 . . ?
C66 C67 H67 120.0 . . ?
C68 C67 C66 120.0 . . ?
C68 C67 H67 120.0 . . ?
C63 C68 H68 120.0 . . ?
C67 C68 C63 120.0 . . ?
C67 C68 H68 120.0 . . ?
N4 C69 C49 109.7(6) . . ?
N4 C69 H69A 109.7 . . ?
N4 C69 H69B 109.7 . . ?
C49 C69 H69A 109.7 . . ?
C49 C69 H69B 109.7 . . ?
H69A C69 H69B 108.2 . . ?
N4 C70 H70A 110.5 . . ?
N4 C70 H70B 110.5 . . ?
N4 C70 C71 106.1(7) . . ?
H70A C70 H70B 108.7 . . ?
C71 C70 H70A 110.5 . . ?
C71 C70 H70B 110.5 . . ?
C70 C71 H71A 110.7 . . ?
C70 C71 H71B 110.7 . . ?
C70 C71 C72 105.3(8) . . ?
H71A C71 H71B 108.8 . . ?
C72 C71 H71A 110.7 . . ?
C72 C71 H71B 110.7 . . ?
C71 C72 H72A 110.4 . . ?
C71 C72 H72B 110.4 . . ?
C71 C72 C73 106.5(7) . . ?
H72A C72 H72B 108.6 . . ?
C73 C72 H72A 110.4 . . ?
C73 C72 H72B 110.4 . . ?
N4 C73 C72 104.7(7) . . ?
N4 C73 H73 109.5 . . ?
N4 C73 C74 111.0(6) . . ?
C72 C73 H73 109.5 . . ?
C72 C73 C74 112.4(7) . . ?
C74 C73 H73 109.5 . . ?
O6 C74 C73 105.0(7) . . ?
O6 C74 C75 108.1(7) . . ?
O6 C74 C81 112.5(8) . . ?
C75 C74 C73 107.3(7) . . ?
C81 C74 C73 115.4(8) . . ?
C81 C74 C75 108.2(7) . . ?
C76 C75 C74 120.2(8) . . ?
C76 C75 C80 118.6(9) . . ?
C80 C75 C74 121.1(9) . . ?
C75 C76 H76 119.4 . . ?
C75 C76 C77 121.2(11) . . ?
C77 C76 H76 119.4 . . ?
C76 C77 H77 120.9 . . ?
C76 C77 C78 118.3(12) . . ?
C78 C77 H77 120.9 . . ?
C77 C78 H78 120.6 . . ?
C79 C78 C77 118.8(11) . . ?
C79 C78 H78 120.6 . . ?
C78 C79 H79 119.1 . . ?
C78 C79 C80 121.8(11) . . ?
C80 C79 H79 119.1 . . ?
C75 C80 H80 119.9 . . ?
C79 C80 C75 120.1(10) . . ?
C79 C80 H80 119.9 . . ?
C82 C81 C74 124.5(10) . . ?
C86 C81 C74 119.4(11) . . ?
C86 C81 C82 116.0(11) . . ?
C81 C82 H82 120.2 . . ?
C81 C82 C83 119.7(15) . . ?
C83 C82 H82 120.2 . . ?
C82 C83 H83 118.9 . . ?
C84 C83 C82 122.3(16) . . ?
C84 C83 H83 118.9 . . ?
C83 C84 H84 119.9 . . ?
C83 C84 C85 120.2(14) . . ?
C85 C84 H84 119.9 . . ?
C84 C85 H85 121.3 . . ?
C84 C85 C86 117.5(16) . . ?
C86 C85 H85 121.3 . . ?
C81 C86 C85 123.7(15) . . ?
C81 C86 H86 118.1 . . ?
C85 C86 H86 118.1 . . ?

loop_
_geom_bond_atom_site_label_1
_geom_bond_atom_site_label_2
_geom_bond_distance
_geom_bond_site_symmetry_2
_geom_bond_publ_flag
La1 O1 2.512(5) . ?
La1 O2 2.232(5) . ?
La1 O4 2.419(5) . ?
La1 O6 2.262(6) . ?
O1 La2 2.519(5) . ?
O1 C5 1.347(9) . ?
N1 C4AA 1.484(11) . ?
N1 C8 1.503(11) . ?
N1 C12 1.500(10) . ?
C1 H1A 0.9600 . ?
C1 H1B 0.9600 . ?
C1 H1C 0.9600 . ?
C1 C2 1.464(13) . ?
La2 O3 2.289(5) . ?
La2 O4 2.530(5) . ?
La2 O5 2.240(5) . ?
O2 C13 1.390(10) . ?
N2 C26 1.499(10) . ?
N2 C28 1.467(10) . ?
N2 C29 1.507(10) . ?
C2 C3 1.386(13) . ?
C2 C7 1.401(14) . ?
O3 C31 1.422(9) . ?
N3 C51 1.522(10) . ?
N3 C52 1.440(10) . ?
N3 C55 1.489(9) . ?
C3 H3 0.9300 . ?
C3 C4 1.377(11) . ?
O4 C48 1.337(9) . ?
N4 C69 1.472(10) . ?
N4 C70 1.486(10) . ?
N4 C73 1.518(10) . ?
C4 C5 1.409(11) . ?
C4 C26 1.523(11) . ?
C4AA H4AA 0.9700 . ?
C4AA H4AB 0.9700 . ?
C4AA C10 1.511(14) . ?
O5 C56 1.406(9) . ?
C5 C6 1.434(11) . ?
O6 C74 1.396(10) . ?
C6 C7 1.362(12) . ?
C6 C8 1.512(12) . ?
C7 H7 0.9300 . ?
C8 H8A 0.9700 . ?
C8 H8B 0.9700 . ?
C10 H10A 0.9700 . ?
C10 H10B 0.9700 . ?
C10 C11 1.493(14) . ?
C11 H11A 0.9700 . ?
C11 H11B 0.9700 . ?
C11 C12 1.530(12) . ?
C12 H12 0.9800 . ?
C12 C13 1.581(12) . ?
C13 C14 1.531(12) . ?
C13 C20 1.544(12) . ?
C14 C15 1.391(14) . ?
C14 C19 1.398(13) . ?
C15 H15 0.9300 . ?
C15 C16 1.414(13) . ?
C16 H16 0.9300 . ?
C16 C17 1.351(17) . ?
C17 H17 0.9300 . ?
C17 C18 1.378(17) . ?
C18 H18 0.9300 . ?
C18 C19 1.414(15) . ?
C19 H19 0.9300 . ?
C20 C21 1.342(15) . ?
C20 C25 1.395(14) . ?
C21 H21 0.9300 . ?
C21 C22 1.380(15) . ?
C22 H22 0.9300 . ?
C22 C23 1.380(19) . ?
C23 H23 0.9300 . ?
C23 C24 1.35(2) . ?
C24 H24 0.9300 . ?
C24 C25 1.437(17) . ?
C25 H25 0.9300 . ?
C26 H26A 0.9700 . ?
C26 H26B 0.9700 . ?
C27 H27A 0.9700 . ?
C27 H27B 0.9700 . ?
C27 C28 1.494(12) . ?
C27 C30 1.532(13) . ?
C28 H28A 0.9700 . ?
C28 H28B 0.9700 . ?
C29 H29 0.9800 . ?
C29 C30 1.518(13) . ?
C29 C31 1.564(11) . ?
C30 H30A 0.9700 . ?
C30 H30B 0.9700 . ?
C31 C32 1.546(11) . ?
C31 C38 1.520(12) . ?
C32 C33 1.388(15) . ?
C32 C37 1.401(15) . ?
C33 H33 0.9300 . ?
C33 C34 1.373(14) . ?
C34 H34 0.9300 . ?
C34 C35 1.377(19) . ?
C35 H35 0.9300 . ?
C35 C36 1.302(19) . ?
C36 H36 0.9300 . ?
C36 C37 1.421(14) . ?
C37 H37 0.9300 . ?
C38 C39 1.363(12) . ?
C38 C43 1.391(12) . ?
C39 H39 0.9300 . ?
C39 C40 1.385(13) . ?
C40 H40 0.9300 . ?
C40 C41 1.393(15) . ?
C41 H41 0.9300 . ?
C41 C42 1.360(15) . ?
C42 H42 0.9300 . ?
C42 C43 1.385(13) . ?
C43 H43 0.9300 . ?
C44 H44A 0.9600 . ?
C44 H44B 0.9600 . ?
C44 H44C 0.9600 . ?
C44 C45 1.516(12) . ?
C45 C46 1.407(11) . ?
C45 C50 1.365(11) . ?
C46 H46 0.9300 . ?
C46 C47 1.383(11) . ?
C47 C48 1.425(10) . ?
C47 C51 1.494(10) . ?
C48 C49 1.386(11) . ?
C49 C50 1.422(11) . ?
C49 C69 1.546(10) . ?
C50 H50 0.9300 . ?
C51 H51A 0.9700 . ?
C51 H51B 0.9700 . ?
C52 H52A 0.9700 . ?
C52 H52B 0.9700 . ?
C52 C53 1.488(13) . ?
C53 H53A 0.9700 . ?
C53 H53B 0.9700 . ?
C53 C54 1.516(12) . ?
C54 H54A 0.9700 . ?
C54 H54B 0.9700 . ?
C54 C55 1.547(11) . ?
C55 H55 0.9800 . ?
C55 C56 1.556(12) . ?
C56 C57 1.554(11) . ?
C56 C63 1.528(9) . ?
C57 C58 1.342(14) . ?
C57 C62 1.381(13) . ?
C58 H58 0.9300 . ?
C58 C59 1.426(15) . ?
C59 H59 0.9300 . ?
C59 C60 1.362(19) . ?
C60 H60 0.9300 . ?
C60 C61 1.39(2) . ?
C61 H61 0.9300 . ?
C61 C62 1.361(14) . ?
C62 H62 0.9300 . ?
C63 C64 1.3900 . ?
C63 C68 1.3900 . ?
C64 H64 0.9300 . ?
C64 C65 1.3900 . ?
C65 H65 0.9300 . ?
C65 C66 1.3900 . ?
C66 H66 0.9300 . ?
C66 C67 1.3900 . ?
C67 H67 0.9300 . ?
C67 C68 1.3900 . ?
C68 H68 0.9300 . ?
C69 H69A 0.9700 . ?
C69 H69B 0.9700 . ?
C70 H70A 0.9700 . ?
C70 H70B 0.9700 . ?
C70 C71 1.498(13) . ?
C71 H71A 0.9700 . ?
C71 H71B 0.9700 . ?
C71 C72 1.509(14) . ?
C72 H72A 0.9700 . ?
C72 H72B 0.9700 . ?
C72 C73 1.548(13) . ?
C73 H73 0.9800 . ?
C73 C74 1.567(12) . ?
C74 C75 1.565(12) . ?
C74 C81 1.492(13) . ?
C75 C76 1.306(15) . ?
C75 C80 1.401(13) . ?
C76 H76 0.9300 . ?
C76 C77 1.357(16) . ?
C77 H77 0.9300 . ?
C77 C78 1.413(17) . ?
C78 H78 0.9300 . ?
C78 C79 1.299(16) . ?
C79 H79 0.9300 . ?
C79 C80 1.328(13) . ?
C80 H80 0.9300 . ?
C81 C82 1.378(18) . ?
C81 C86 1.362(16) . ?
C82 H82 0.9300 . ?
C82 C83 1.423(17) . ?
C83 H83 0.9300 . ?
C83 C84 1.29(2) . ?
C84 H84 0.9300 . ?
C84 C85 1.38(2) . ?
C85 H85 0.9300 . ?
C85 C86 1.396(18) . ?
C86 H86 0.9300 . ?

loop_
_geom_torsion_atom_site_label_1
_geom_torsion_atom_site_label_2
_geom_torsion_atom_site_label_3
_geom_torsion_atom_site_label_4
_geom_torsion
_geom_torsion_site_symmetry_1
_geom_torsion_site_symmetry_2
_geom_torsion_site_symmetry_3
_geom_torsion_site_symmetry_4
_geom_torsion_publ_flag
La1 O1 C5 C4 -137.4(6) . . . . ?
La1 O1 C5 C6 39.8(10) . . . . ?
La1 N1 C4AA C10 72.1(8) . . . . ?
La1 N1 C8 C6 85.2(6) . . . . ?
La1 N1 C12 C11 -85.3(6) . . . . ?
La1 N1 C12 C13 34.5(7) . . . . ?
La1 O2 C13 C12 34.3(9) . . . . ?
La1 O2 C13 C14 -89.6(8) . . . . ?
La1 O2 C13 C20 153.7(5) . . . . ?
La1 O4 C48 C47 -118.4(6) . . . . ?
La1 O4 C48 C49 58.8(8) . . . . ?
La1 N4 C69 C49 64.8(6) . . . . ?
La1 N4 C70 C71 81.4(8) . . . . ?
La1 N4 C73 C72 -94.2(7) . . . . ?
La1 N4 C73 C74 27.3(7) . . . . ?
La1 O6 C74 C73 54.3(9) . . . . ?
La1 O6 C74 C75 168.6(6) . . . . ?
La1 O6 C74 C81 -72.0(10) . . . . ?
O1 C5 C6 C7 178.4(8) . . . . ?
O1 C5 C6 C8 -2.1(12) . . . . ?
N1 C4AA C10 C11 34.5(10) . . . . ?
N1 C12 C13 O2 -42.6(9) . . . . ?
N1 C12 C13 C14 80.5(8) . . . . ?
N1 C12 C13 C20 -162.4(7) . . . . ?
C1 C2 C3 C4 -178.5(9) . . . . ?
C1 C2 C7 C6 177.8(9) . . . . ?
La2 O1 C5 C4 58.9(9) . . . . ?
La2 O1 C5 C6 -123.9(6) . . . . ?
La2 N2 C26 C4 66.1(7) . . . . ?
La2 N2 C28 C27 155.3(6) . . . . ?
La2 N2 C29 C30 -160.4(5) . . . . ?
La2 N2 C29 C31 -31.9(8) . . . . ?
La2 O3 C31 C29 -23.1(10) . . . . ?
La2 O3 C31 C32 -142.1(6) . . . . ?
La2 O3 C31 C38 103.5(7) . . . . ?
La2 N3 C51 C47 84.2(6) . . . . ?
La2 N3 C52 C53 75.4(7) . . . . ?
La2 N3 C55 C54 -89.7(6) . . . . ?
La2 N3 C55 C56 32.5(7) . . . . ?
La2 O4 C48 C47 49.1(9) . . . . ?
La2 O4 C48 C49 -133.7(6) . . . . ?
La2 O5 C56 C55 34.7(9) . . . . ?
La2 O5 C56 C57 -88.9(8) . . . . ?
La2 O5 C56 C63 153.6(5) . . . . ?
O2 C13 C14 C15 -20.6(10) . . . . ?
O2 C13 C14 C19 164.6(8) . . . . ?
O2 C13 C20 C21 17.5(12) . . . . ?
O2 C13 C20 C25 -165.4(8) . . . . ?
N2 C29 C30 C27 24.9(9) . . . . ?
N2 C29 C31 O3 33.6(9) . . . . ?
N2 C29 C31 C32 150.8(7) . . . . ?
N2 C29 C31 C38 -89.9(9) . . . . ?
C2 C3 C4 C5 -2.8(13) . . . . ?
C2 C3 C4 C26 175.7(8) . . . . ?
O3 C31 C32 C33 -42.5(10) . . . . ?
O3 C31 C32 C37 136.0(9) . . . . ?
O3 C31 C38 C39 155.0(8) . . . . ?
O3 C31 C38 C43 -23.0(11) . . . . ?
N3 C52 C53 C54 34.0(10) . . . . ?
N3 C55 C56 O5 -41.2(9) . . . . ?
N3 C55 C56 C57 79.5(8) . . . . ?
N3 C55 C56 C63 -162.3(6) . . . . ?
C3 C2 C7 C6 -2.9(14) . . . . ?
C3 C4 C5 O1 -179.0(7) . . . . ?
C3 C4 C5 C6 3.7(12) . . . . ?
C3 C4 C26 N2 104.4(8) . . . . ?
O4 C48 C49 C50 -176.1(7) . . . . ?
O4 C48 C49 C69 6.6(11) . . . . ?
N4 C70 C71 C72 30.4(11) . . . . ?
N4 C73 C74 O6 -47.2(8) . . . . ?
N4 C73 C74 C75 -162.0(7) . . . . ?
N4 C73 C74 C81 77.4(9) . . . . ?
C4 C5 C6 C7 -4.3(12) . . . . ?
C4 C5 C6 C8 175.2(8) . . . . ?
C4AA N1 C8 C6 -42.7(9) . . . . ?
C4AA N1 C12 C11 39.5(8) . . . . ?
C4AA N1 C12 C13 159.4(7) . . . . ?
C4AA C10 C11 C12 -9.7(11) . . . . ?
O5 C56 C57 C58 -24.0(11) . . . . ?
O5 C56 C57 C62 160.6(8) . . . . ?
O5 C56 C63 C64 -164.5(5) . . . . ?
O5 C56 C63 C68 11.3(8) . . . . ?
C5 C4 C26 N2 -77.0(9) . . . . ?
C5 C6 C7 C2 4.1(14) . . . . ?
C5 C6 C8 N1 -72.0(9) . . . . ?
O6 C74 C75 C76 5.8(14) . . . . ?
O6 C74 C75 C80 -174.8(9) . . . . ?
O6 C74 C81 C82 158.1(9) . . . . ?
O6 C74 C81 C86 -25.0(12) . . . . ?
C7 C2 C3 C4 2.2(14) . . . . ?
C7 C6 C8 N1 107.5(9) . . . . ?
C8 N1 C4AA C10 -168.2(7) . . . . ?
C8 N1 C12 C11 161.5(7) . . . . ?
C8 N1 C12 C13 -78.7(8) . . . . ?
C8 C6 C7 C2 -175.4(9) . . . . ?
C10 C11 C12 N1 -18.3(10) . . . . ?
C10 C11 C12 C13 -137.5(8) . . . . ?
C11 C12 C13 O2 71.3(8) . . . . ?
C11 C12 C13 C14 -165.6(7) . . . . ?
C11 C12 C13 C20 -48.4(9) . . . . ?
C12 N1 C4AA C10 -46.6(9) . . . . ?
C12 N1 C8 C6 -158.1(7) . . . . ?
C12 C13 C14 C15 -141.2(7) . . . . ?
C12 C13 C14 C19 44.0(11) . . . . ?
C12 C13 C20 C21 135.3(9) . . . . ?
C12 C13 C20 C25 -47.6(12) . . . . ?
C13 C14 C15 C16 -174.4(8) . . . . ?
C13 C14 C19 C18 173.6(9) . . . . ?
C13 C20 C21 C22 176.4(9) . . . . ?
C13 C20 C25 C24 -174.0(10) . . . . ?
C14 C13 C20 C21 -103.0(10) . . . . ?
C14 C13 C20 C25 74.1(11) . . . . ?
C14 C15 C16 C17 1.2(15) . . . . ?
C15 C14 C19 C18 -1.1(14) . . . . ?
C15 C16 C17 C18 -2.8(17) . . . . ?
C16 C17 C18 C19 2.5(18) . . . . ?
C17 C18 C19 C14 -0.5(17) . . . . ?
C19 C14 C15 C16 0.7(13) . . . . ?
C20 C13 C14 C15 99.0(8) . . . . ?
C20 C13 C14 C19 -75.7(11) . . . . ?
C20 C21 C22 C23 2.8(18) . . . . ?
C21 C20 C25 C24 3.2(16) . . . . ?
C21 C22 C23 C24 -7(2) . . . . ?
C22 C23 C24 C25 9(2) . . . . ?
C23 C24 C25 C20 -8(2) . . . . ?
C25 C20 C21 C22 -0.8(16) . . . . ?
C26 N2 C28 C27 -79.8(8) . . . . ?
C26 N2 C29 C30 80.6(8) . . . . ?
C26 N2 C29 C31 -150.9(7) . . . . ?
C26 C4 C5 O1 2.5(11) . . . . ?
C26 C4 C5 C6 -174.8(7) . . . . ?
C28 N2 C26 C4 -63.0(8) . . . . ?
C28 N2 C29 C30 -35.2(8) . . . . ?
C28 N2 C29 C31 93.3(8) . . . . ?
C28 C27 C30 C29 -4.6(10) . . . . ?
C29 N2 C26 C4 -172.7(6) . . . . ?
C29 N2 C28 C27 33.0(9) . . . . ?
C29 C31 C32 C33 -159.3(8) . . . . ?
C29 C31 C32 C37 19.2(11) . . . . ?
C29 C31 C38 C39 -83.2(11) . . . . ?
C29 C31 C38 C43 98.8(10) . . . . ?
C30 C27 C28 N2 -18.1(10) . . . . ?
C30 C29 C31 O3 156.3(7) . . . . ?
C30 C29 C31 C32 -86.5(9) . . . . ?
C30 C29 C31 C38 32.8(11) . . . . ?
C31 C29 C30 C27 -100.5(9) . . . . ?
C31 C32 C33 C34 -179.4(9) . . . . ?
C31 C32 C37 C36 180.0(9) . . . . ?
C31 C38 C39 C40 -178.3(10) . . . . ?
C31 C38 C43 C42 178.1(9) . . . . ?
C32 C31 C38 C39 39.0(11) . . . . ?
C32 C31 C38 C43 -139.0(8) . . . . ?
C32 C33 C34 C35 -3.4(17) . . . . ?
C33 C32 C37 C36 -1.5(14) . . . . ?
C33 C34 C35 C36 4.5(19) . . . . ?
C34 C35 C36 C37 -4.1(19) . . . . ?
C35 C36 C37 C32 2.7(17) . . . . ?
C37 C32 C33 C34 2.0(14) . . . . ?
C38 C31 C32 C33 75.3(9) . . . . ?
C38 C31 C32 C37 -106.2(9) . . . . ?
C38 C39 C40 C41 -1.2(18) . . . . ?
C39 C38 C43 C42 0.0(14) . . . . ?
C39 C40 C41 C42 3(2) . . . . ?
C40 C41 C42 C43 -3(2) . . . . ?
C41 C42 C43 C38 1.8(17) . . . . ?
C43 C38 C39 C40 -0.2(15) . . . . ?
C44 C45 C46 C47 -177.0(7) . . . . ?
C44 C45 C50 C49 177.0(8) . . . . ?
C45 C46 C47 C48 -0.4(11) . . . . ?
C45 C46 C47 C51 -177.3(7) . . . . ?
C46 C45 C50 C49 -1.7(11) . . . . ?
C46 C47 C48 O4 176.3(7) . . . . ?
C46 C47 C48 C49 -1.1(11) . . . . ?
C46 C47 C51 N3 107.8(8) . . . . ?
C47 C48 C49 C50 1.1(11) . . . . ?
C47 C48 C49 C69 -176.1(6) . . . . ?
C48 C47 C51 N3 -69.1(9) . . . . ?
C48 C49 C50 C45 0.3(12) . . . . ?
C48 C49 C69 N4 -84.1(9) . . . . ?
C50 C45 C46 C47 1.8(12) . . . . ?
C50 C49 C69 N4 98.7(8) . . . . ?
C51 N3 C52 C53 -164.8(7) . . . . ?
C51 N3 C55 C54 157.1(6) . . . . ?
C51 N3 C55 C56 -80.7(8) . . . . ?
C51 C47 C48 O4 -6.8(11) . . . . ?
C51 C47 C48 C49 175.9(7) . . . . ?
C52 N3 C51 C47 -42.6(9) . . . . ?
C52 N3 C55 C54 35.1(8) . . . . ?
C52 N3 C55 C56 157.4(7) . . . . ?
C52 C53 C54 C55 -12.1(10) . . . . ?
C53 C54 C55 N3 -13.3(9) . . . . ?
C53 C54 C55 C56 -136.4(8) . . . . ?
C54 C55 C56 O5 75.8(8) . . . . ?
C54 C55 C56 C57 -163.5(6) . . . . ?
C54 C55 C56 C63 -45.3(8) . . . . ?
C55 N3 C51 C47 -160.4(6) . . . . ?
C55 N3 C52 C53 -43.5(9) . . . . ?
C55 C56 C57 C58 -142.9(9) . . . . ?
C55 C56 C57 C62 41.8(10) . . . . ?
C55 C56 C63 C64 -47.3(8) . . . . ?
C55 C56 C63 C68 128.6(6) . . . . ?
C56 C57 C58 C59 -172.3(9) . . . . ?
C56 C57 C62 C61 173.0(9) . . . . ?
C56 C63 C64 C65 175.8(6) . . . . ?
C56 C63 C68 C67 -175.9(6) . . . . ?
C57 C56 C63 C64 75.9(7) . . . . ?
C57 C56 C63 C68 -108.2(6) . . . . ?
C57 C58 C59 C60 -3.3(18) . . . . ?
C58 C57 C62 C61 -2.5(14) . . . . ?
C58 C59 C60 C61 2.1(19) . . . . ?
C59 C60 C61 C62 -1.2(18) . . . . ?
C60 C61 C62 C57 1.4(16) . . . . ?
C62 C57 C58 C59 3.3(15) . . . . ?
C63 C56 C57 C58 97.4(9) . . . . ?
C63 C56 C57 C62 -78.0(10) . . . . ?
C63 C64 C65 C66 0.0 . . . . ?
C64 C63 C68 C67 0.0 . . . . ?
C64 C65 C66 C67 0.0 . . . . ?
C65 C66 C67 C68 0.0 . . . . ?
C66 C67 C68 C63 0.0 . . . . ?
C68 C63 C64 C65 0.0 . . . . ?
C69 N4 C70 C71 -158.4(7) . . . . ?
C69 N4 C73 C72 150.7(7) . . . . ?
C69 N4 C73 C74 -87.8(8) . . . . ?
C69 C49 C50 C45 177.5(7) . . . . ?
C70 N4 C69 C49 -62.5(8) . . . . ?
C70 N4 C73 C72 31.0(8) . . . . ?
C70 N4 C73 C74 152.5(7) . . . . ?
C70 C71 C72 C73 -10.3(11) . . . . ?
C71 C72 C73 N4 -12.8(10) . . . . ?
C71 C72 C73 C74 -133.4(8) . . . . ?
C72 C73 C74 O6 69.7(9) . . . . ?
C72 C73 C74 C75 -45.2(10) . . . . ?
C72 C73 C74 C81 -165.8(8) . . . . ?
C73 N4 C69 C49 -177.5(6) . . . . ?
C73 N4 C70 C71 -38.4(9) . . . . ?
C73 C74 C75 C76 118.6(11) . . . . ?
C73 C74 C75 C80 -62.0(11) . . . . ?
C73 C74 C81 C82 37.5(13) . . . . ?
C73 C74 C81 C86 -145.5(9) . . . . ?
C74 C75 C76 C77 173.4(13) . . . . ?
C74 C75 C80 C79 179.6(9) . . . . ?
C74 C81 C82 C83 174.7(10) . . . . ?
C74 C81 C86 C85 -171.3(12) . . . . ?
C75 C74 C81 C82 -82.6(12) . . . . ?
C75 C74 C81 C86 94.3(10) . . . . ?
C75 C76 C77 C78 12(3) . . . . ?
C76 C75 C80 C79 -0.9(17) . . . . ?
C76 C77 C78 C79 -11(3) . . . . ?
C77 C78 C79 C80 5(2) . . . . ?
C78 C79 C80 C75 1.4(18) . . . . ?
C80 C75 C76 C77 -6(2) . . . . ?
C81 C74 C75 C76 -116.3(12) . . . . ?
C81 C74 C75 C80 63.1(12) . . . . ?
C81 C82 C83 C84 3(2) . . . . ?
C82 C81 C86 C85 6.0(18) . . . . ?
C82 C83 C84 C85 -6(2) . . . . ?
C83 C84 C85 C86 9(2) . . . . ?
C84 C85 C86 C81 -9(2) . . . . ?
C86 C81 C82 C83 -2.4(16) . . . . ?

loop_
_twin_individual_id
_twin_individual_mass_fraction_refined
1 0.975(17)
2 0.025(17)
